data_4348803
loop_
_publ_author_name
'Yuan, Shaotang'
'Nawrocki, Shiri'
'Stranick, Michael'
'Yang, Ying'
'Zheng, Chong'
'Masters, James G.'
'Pan, Long'

_publ_section_title
;
 A Water-Soluble Cationic Zinc Lysine Precursor for Coating ZnO on
 Biomaterial Surfaces.
;
_journal_issue 20
_journal_name_full 'Inorganic chemistry'
_journal_page_first 10094
_journal_page_last 10097
_journal_paper_doi 10.1021/acs.inorgchem.6b01663
_journal_volume 55
_journal_year 2016
_chemical_formula_sum 'C12 H32 Cl2 N4 O6 Zn'
_chemical_formula_weight 464.69
_space_group_IT_number 4
_space_group_name_Hall 'P 2yb'
_space_group_name_H-M_alt 'P 1 21 1'
_symmetry_cell_setting monoclinic
_symmetry_space_group_name_H-M 'P 1 21 1'
_atom_sites_solution_hydrogens geom
_atom_sites_solution_primary direct
_atom_sites_solution_secondary difmap
_audit_creation_method SHELXL-97
_cell_angle_alpha 90.00
_cell_angle_beta 94.197(5)
_cell_angle_gamma 90.00
_cell_formula_units_Z 2
_cell_length_a 5.2746(16)
_cell_length_b 17.040(5)
_cell_length_c 11.407(3)
_cell_measurement_reflns_used 446
_cell_measurement_temperature 293(2)
_cell_measurement_theta_max 14
_cell_measurement_theta_min 2
_cell_volume 1022.5(5)
_computing_cell_refinement 'SMART and SAINT (Bruker, 1999)'
_computing_data_collection 'SMART (Bruker, 1999)'
_computing_data_reduction 'SAINT (Bruker, 1999)'
_computing_molecular_graphics 'SHELXTL (Sheldrick, 1997)'
_computing_publication_material 'SHELXTL (Sheldrick, 1997)'
_computing_structure_refinement 'SHELXTL (Sheldrick, 1997)'
_computing_structure_solution 'SIR97 (Altomare et al., 1999)'
_diffrn_ambient_temperature 293(2)
_diffrn_detector_area_resol_mean 0
_diffrn_measured_fraction_theta_full 0.997
_diffrn_measured_fraction_theta_max 0.997
_diffrn_measurement_device_type 'Bruker SMART CCD  PLATFORM'
_diffrn_measurement_method '\w scans'
_diffrn_radiation_monochromator graphite
_diffrn_radiation_source 'fine-focus sealed tube'
_diffrn_radiation_type MoK\a
_diffrn_radiation_wavelength 0.71073
_diffrn_reflns_av_R_equivalents 0.0223
_diffrn_reflns_av_sigmaI/netI 0.0397
_diffrn_reflns_limit_h_max 6
_diffrn_reflns_limit_h_min -6
_diffrn_reflns_limit_k_max 20
_diffrn_reflns_limit_k_min -20
_diffrn_reflns_limit_l_max 13
_diffrn_reflns_limit_l_min -13
_diffrn_reflns_number 7352
_diffrn_reflns_theta_full 24.99
_diffrn_reflns_theta_max 24.99
_diffrn_reflns_theta_min 1.79
_diffrn_standards_decay_% 0
_diffrn_standards_interval_count 0
_diffrn_standards_interval_time 0
_diffrn_standards_number 0
_exptl_absorpt_coefficient_mu 1.496
_exptl_absorpt_correction_T_max 0.2643
_exptl_absorpt_correction_T_min 0.1942
_exptl_absorpt_correction_type multi-scan
_exptl_absorpt_process_details 'SADABS (Sheldrick, 2000)'
_exptl_crystal_colour colorless
_exptl_crystal_density_diffrn 1.509
_exptl_crystal_density_method 'not measured'
_exptl_crystal_description fragment
_exptl_crystal_F_000 488
_exptl_crystal_size_max 0.20
_exptl_crystal_size_mid 0.10
_exptl_crystal_size_min 0.10
_refine_diff_density_max 0.481
_refine_diff_density_min -0.309
_refine_diff_density_rms 0.055
_refine_ls_abs_structure_details '(Flack, 1983)'
_refine_ls_abs_structure_Flack 0.046(13)
_refine_ls_extinction_coef 0.0017(13)
_refine_ls_extinction_expression Fc^*^=kFc[1+0.001xFc^2^\l^3^/sin(2\q)]^-1/4^
_refine_ls_extinction_method SHELXL
_refine_ls_goodness_of_fit_ref 1.180
_refine_ls_hydrogen_treatment constr
_refine_ls_matrix_type full
_refine_ls_number_parameters 229
_refine_ls_number_reflns 3512
_refine_ls_number_restraints 1
_refine_ls_restrained_S_all 1.180
_refine_ls_R_factor_all 0.0340
_refine_ls_R_factor_gt 0.0318
_refine_ls_shift/su_max 0.001
_refine_ls_shift/su_mean 0.000
_refine_ls_structure_factor_coef Fsqd
_refine_ls_weighting_details 'calc w=1/[\s^2^(Fo^2^)+(0.0327P)^2^+0.2441P] where P=(Fo^2^+2Fc^2^)/3'
_refine_ls_weighting_scheme calc
_refine_ls_wR_factor_gt 0.0816
_refine_ls_wR_factor_ref 0.0830
_reflns_number_gt 3317
_reflns_number_total 3512
_reflns_threshold_expression >2sigma(I)
_cod_data_source_file ic6b01663_si_002.cif
_cod_data_source_block pan19_v2
_cod_original_sg_symbol_H-M 'P 21'
_cod_database_code 4348803

loop_
_symmetry_equiv_pos_as_xyz
'x, y, z'
'-x, y+1/2, -z'

loop_
_atom_site_label
_atom_site_type_symbol
_atom_site_fract_x
_atom_site_fract_y
_atom_site_fract_z
_atom_site_U_iso_or_equiv
_atom_site_adp_type
_atom_site_occupancy
_atom_site_symmetry_multiplicity
_atom_site_calc_flag
_atom_site_refinement_flags
Zn Zn 0.30647(7) 0.57484(3) 0.24016(3) 0.04171(13) Uani 1 1 d .
O11 O 0.3571(5) 0.43448(17) -0.0498(2) 0.0542(7) Uani 1 1 d .
C12 C 0.3038(6) 0.4801(2) 0.0304(3) 0.0394(8) Uani 1 1 d .
O13 O 0.4504(4) 0.49591(16) 0.1192(2) 0.0447(6) Uani 1 1 d .
C14 C 0.0452(6) 0.5215(2) 0.0181(3) 0.0354(7) Uani 1 1 d .
H14 H -0.0852 0.4834 -0.0093 0.042 Uiso 1 1 calc R
N15 N -0.0147(5) 0.55145(17) 0.1346(2) 0.0388(7) Uani 1 1 d .
H15A H -0.1088 0.5157 0.1699 0.047 Uiso 1 1 calc R
H15B H -0.1076 0.5956 0.1250 0.047 Uiso 1 1 calc R
C16 C 0.0501(6) 0.5880(2) -0.0713(3) 0.0396(8) Uani 1 1 d .
H16A H 0.1280 0.5692 -0.1404 0.048 Uiso 1 1 calc R
H16B H 0.1546 0.6304 -0.0377 0.048 Uiso 1 1 calc R
C17 C -0.2153(7) 0.6201(2) -0.1086(3) 0.0417(8) Uani 1 1 d .
H17A H -0.3217 0.5775 -0.1401 0.050 Uiso 1 1 calc R
H17B H -0.2913 0.6406 -0.0400 0.050 Uiso 1 1 calc R
C18 C -0.2077(7) 0.6844(2) -0.2002(3) 0.0429(8) Uani 1 1 d .
H18A H -0.1348 0.6639 -0.2697 0.051 Uiso 1 1 calc R
H18B H -0.1008 0.7270 -0.1694 0.051 Uiso 1 1 calc R
C19 C -0.4741(7) 0.7150(2) -0.2333(3) 0.0428(8) Uani 1 1 d .
H19A H -0.5820 0.6722 -0.2627 0.051 Uiso 1 1 calc R
H19B H -0.5457 0.7364 -0.1642 0.051 Uiso 1 1 calc R
N20 N -0.4668(6) 0.77718(19) -0.3253(3) 0.0471(7) Uani 1 1 d .
H20A H -0.3411 0.8106 -0.3056 0.071 Uiso 1 1 calc R
H20B H -0.6140 0.8029 -0.3310 0.071 Uiso 1 1 calc R
H20C H -0.4408 0.7551 -0.3941 0.071 Uiso 1 1 calc R
O21 O 0.1073(6) 0.6085(2) 0.5712(3) 0.0780(11) Uani 1 1 d .
C22 C 0.1848(7) 0.5866(3) 0.4780(3) 0.0493(10) Uani 1 1 d .
O23 O 0.1070(5) 0.61268(19) 0.3782(2) 0.0572(8) Uani 1 1 d .
C24 C 0.3724(7) 0.5172(2) 0.4794(3) 0.0425(8) Uani 1 1 d .
H24 H 0.2683 0.4701 0.4645 0.051 Uiso 1 1 calc R
N25 N 0.5291(6) 0.52495(18) 0.3776(2) 0.0407(7) Uani 1 1 d .
H25A H 0.5847 0.4775 0.3563 0.049 Uiso 1 1 calc R
H25B H 0.6651 0.5555 0.3966 0.049 Uiso 1 1 calc R
C26 C 0.5217(8) 0.5034(3) 0.5953(3) 0.0476(9) Uani 1 1 d .
H26A H 0.4054 0.5036 0.6573 0.057 Uiso 1 1 calc R
H26B H 0.6398 0.5466 0.6101 0.057 Uiso 1 1 calc R
C27 C 0.6701(8) 0.4267(2) 0.6008(3) 0.0483(9) Uani 1 1 d .
H27A H 0.5549 0.3839 0.5790 0.058 Uiso 1 1 calc R
H27B H 0.7978 0.4285 0.5439 0.058 Uiso 1 1 calc R
C28 C 0.7991(8) 0.4102(3) 0.7209(3) 0.0507(10) Uani 1 1 d .
H28A H 0.9085 0.4540 0.7445 0.061 Uiso 1 1 calc R
H28B H 0.6709 0.4057 0.7774 0.061 Uiso 1 1 calc R
C29 C 0.9551(8) 0.3362(2) 0.7237(3) 0.0492(9) Uani 1 1 d .
H29A H 0.8501 0.2927 0.6941 0.059 Uiso 1 1 calc R
H29B H 1.0940 0.3422 0.6732 0.059 Uiso 1 1 calc R
N30 N 1.0587(7) 0.3188(2) 0.8455(3) 0.0528(8) Uani 1 1 d .
H30A H 1.1497 0.3595 0.8736 0.079 Uiso 1 1 calc R
H30B H 1.1573 0.2764 0.8452 0.079 Uiso 1 1 calc R
H30C H 0.9310 0.3101 0.8907 0.079 Uiso 1 1 calc R
Cl1 Cl 0.49814(19) 0.69112(6) 0.18655(10) 0.0529(2) Uani 1 1 d .
Cl2 Cl 0.96148(18) 0.38373(5) 0.29601(9) 0.0480(2) Uani 1 1 d .
OW1 O 0.7458(6) 0.33549(17) 0.0332(2) 0.0567(7) Uani 1 1 d .
OW2 O 0.6940(7) 0.7096(2) 0.4709(3) 0.0784(10) Uani 1 1 d .

loop_
_atom_site_aniso_label
_atom_site_aniso_U_11
_atom_site_aniso_U_22
_atom_site_aniso_U_33
_atom_site_aniso_U_23
_atom_site_aniso_U_13
_atom_site_aniso_U_12
Zn 0.0370(2) 0.0484(2) 0.0394(2) -0.0005(2) 0.00028(14) 0.0026(2)
O11 0.0491(16) 0.0663(18) 0.0469(15) -0.0158(14) 0.0015(13) 0.0126(13)
C12 0.0314(16) 0.044(2) 0.043(2) 0.0037(16) 0.0044(15) 0.0014(15)
O13 0.0343(12) 0.0555(15) 0.0434(14) -0.0052(12) -0.0029(11) 0.0063(11)
C14 0.0289(16) 0.0374(17) 0.0395(19) -0.0006(15) -0.0006(14) -0.0017(13)
N15 0.0356(15) 0.0427(17) 0.0387(15) 0.0035(12) 0.0078(12) 0.0011(11)
C16 0.0329(16) 0.046(2) 0.0398(17) 0.0029(16) 0.0030(13) -0.0009(15)
C17 0.0391(19) 0.046(2) 0.0400(19) 0.0049(16) 0.0024(15) 0.0031(16)
C18 0.0366(17) 0.050(2) 0.042(2) 0.0024(17) 0.0013(15) 0.0027(16)
C19 0.0390(19) 0.046(2) 0.044(2) 0.0062(16) 0.0082(16) 0.0062(15)
N20 0.0451(18) 0.0454(17) 0.0504(18) 0.0079(15) 0.0010(14) 0.0070(14)
O21 0.065(2) 0.117(3) 0.0524(18) -0.0200(18) 0.0110(15) 0.0325(19)
C22 0.0345(17) 0.065(3) 0.049(2) -0.016(2) 0.0043(15) 0.0040(19)
O23 0.0480(16) 0.0792(19) 0.0439(15) -0.0048(14) -0.0007(13) 0.0223(14)
C24 0.0390(18) 0.049(2) 0.040(2) -0.0017(16) 0.0074(16) 0.0009(16)
N25 0.0418(16) 0.0425(17) 0.0381(16) -0.0024(13) 0.0043(13) 0.0054(13)
C26 0.047(2) 0.062(2) 0.0345(19) -0.0044(17) 0.0033(16) 0.0014(18)
C27 0.056(2) 0.052(2) 0.037(2) -0.0038(17) 0.0043(17) 0.0016(18)
C28 0.057(2) 0.059(2) 0.036(2) 0.0000(18) 0.0049(18) 0.0078(19)
C29 0.057(2) 0.048(2) 0.043(2) -0.0041(17) 0.0059(18) 0.0065(18)
N30 0.0515(19) 0.0538(19) 0.0530(19) 0.0014(16) 0.0035(16) 0.0110(16)
Cl1 0.0508(5) 0.0464(5) 0.0618(6) 0.0032(4) 0.0052(4) -0.0061(4)
Cl2 0.0459(5) 0.0450(5) 0.0528(5) -0.0019(4) 0.0009(4) 0.0002(4)
OW1 0.0660(18) 0.0555(17) 0.0491(16) -0.0010(13) 0.0078(14) 0.0072(14)
OW2 0.067(2) 0.093(3) 0.075(2) -0.0183(19) 0.0078(18) 0.0195(19)

loop_
_atom_type_symbol
_atom_type_description
_atom_type_scat_dispersion_real
_atom_type_scat_dispersion_imag
_atom_type_scat_source
C C 0.0033 0.0016 'International Tables Vol C Tables 4.2.6.8 and 6.1.1.4'
N N 0.0061 0.0033 'International Tables Vol C Tables 4.2.6.8 and 6.1.1.4'
O O 0.0106 0.0060 'International Tables Vol C Tables 4.2.6.8 and 6.1.1.4'
Zn Zn 0.2839 1.4301 'International Tables Vol C Tables 4.2.6.8 and 6.1.1.4'
Cl Cl 0.1484 0.1585 'International Tables Vol C Tables 4.2.6.8 and 6.1.1.4'
H H 0.0000 0.0000 'International Tables Vol C Tables 4.2.6.8 and 6.1.1.4'

loop_
_geom_angle_atom_site_label_1
_geom_angle_atom_site_label_2
_geom_angle_atom_site_label_3
_geom_angle
N15 Zn O23 93.65(12)
N15 Zn N25 139.93(13)
O23 Zn N25 80.97(11)
N15 Zn O13 79.19(10)
O23 Zn O13 158.22(12)
N25 Zn O13 91.28(11)
N15 Zn Cl1 111.62(9)
O23 Zn Cl1 100.98(10)
N25 Zn Cl1 108.38(9)
O13 Zn Cl1 100.78(8)
O11 C12 O13 124.4(3)
O11 C12 C14 117.8(3)
O13 C12 C14 117.8(3)
C12 O13 Zn 115.8(2)
N15 C14 C16 111.0(3)
N15 C14 C12 108.9(3)
C16 C14 C12 110.2(3)
C14 N15 Zn 112.0(2)
C14 C16 C17 113.0(3)
C18 C17 C16 112.2(3)
C17 C18 C19 110.4(3)
N20 C19 C18 110.3(3)
O21 C22 O23 124.6(4)
O21 C22 C24 118.6(4)
O23 C22 C24 116.5(3)
C22 O23 Zn 115.4(2)
N25 C24 C26 114.6(3)
N25 C24 C22 108.6(3)
C26 C24 C22 115.0(3)
C24 N25 Zn 108.2(2)
C24 C26 C27 113.8(3)
C28 C27 C26 113.2(3)
C29 C28 C27 112.6(3)
N30 C29 C28 110.5(3)

loop_
_geom_bond_atom_site_label_1
_geom_bond_atom_site_label_2
_geom_bond_distance
Zn N15 2.045(3)
Zn O23 2.061(3)
Zn N25 2.071(3)
Zn O13 2.108(3)
Zn Cl1 2.3265(12)
O11 C12 1.248(5)
C12 O13 1.257(4)
C12 C14 1.533(5)
C14 N15 1.479(4)
C14 C16 1.527(5)
C16 C17 1.533(5)
C17 C18 1.518(5)
C18 C19 1.521(5)
C19 N20 1.494(5)
O21 C22 1.225(4)
C22 O23 1.262(5)
C22 C24 1.541(6)
C24 N25 1.480(4)
C24 C26 1.507(5)
C26 C27 1.524(6)
C27 C28 1.511(5)
C28 C29 1.505(6)
C29 N30 1.485(5)
